data_2223799
loop_
_publ_author_name
'Berdugo, Erick'
'Tiekink, Edward R. T.'

_publ_section_title
;<i>catena</i>-Poly[[bis(<i>O</i>,<i>O</i>'-diisopropyl
 dithiophosphato-\k^2^<i>S</i>,<i>S</i>')nickel(II)]-\m-bis(4-pyridylmethylene)diazane-\k^2^<i>N</i>:<i>N</i>']
;
_journal_coeditor_code HB5163
_journal_issue 11
_journal_name_full 'Acta Crystallographica Section E'
_journal_page_first m1444
_journal_page_last m1445
_journal_paper_doi 10.1107/S1600536809043505
_journal_volume 65
_journal_year 2009
_chemical_formula_iupac '[Ni (C6 H14 O2 P S2)2 (C12 H10 N4)]'
_chemical_formula_moiety 'C24 H38 N4 Ni O4 P2 S4'
_chemical_formula_sum 'C24 H38 N4 Ni O4 P2 S4'
_chemical_formula_weight 695.47
_chemical_name_systematic
;
<i>catena</i>-Poly[[bis(<i>O</i>,<i>O</i>'-diisopropyl
dithiophosphato-\k^2^<i>S</i>,<i>S</i>')nickel(II)]-\m-bis(4-
pyridylmethylene)diazane-\k^2^<i>N</i>:<i>N</i>']
;
_space_group_IT_number 2
_symmetry_cell_setting triclinic
_symmetry_space_group_name_Hall '-P 1'
_symmetry_space_group_name_H-M 'P -1'
_atom_sites_solution_hydrogens geom
_atom_sites_solution_primary direct
_atom_sites_solution_secondary difmap
_audit_creation_method SHELXL-97
_cell_angle_alpha 88.110(8)
_cell_angle_beta 81.502(7)
_cell_angle_gamma 89.813(10)
_cell_formula_units_Z 1
_cell_length_a 8.661(2)
_cell_length_b 8.753(2)
_cell_length_c 11.159(3)
_cell_measurement_reflns_used 2817
_cell_measurement_temperature 98(2)
_cell_measurement_theta_max 32.3
_cell_measurement_theta_min 3.0
_cell_volume 836.2(4)
_computing_cell_refinement 'CrystalClear (Rigaku/MSC 2005)'
_computing_data_collection 'CrystalClear (Rigaku/MSC 2005)'
_computing_data_reduction 'CrystalClear (Rigaku/MSC 2005)'
_computing_molecular_graphics 'DIAMOND (Brandenburg, 2006)'
_computing_publication_material 'SHELXL97 (Sheldrick, 2008)'
_computing_structure_refinement 'SHELXL97 (Sheldrick, 2008)'
_computing_structure_solution 'SHEXLS97 (Sheldrick, 2008)'
_diffrn_ambient_temperature 98(2)
_diffrn_measured_fraction_theta_full 0.991
_diffrn_measured_fraction_theta_max 0.991
_diffrn_measurement_device_type 'Rigaku AFC12\K/SATURN724'
_diffrn_measurement_method \w
_diffrn_radiation_monochromator graphite
_diffrn_radiation_source 'fine-focus sealed tube'
_diffrn_radiation_type MoK\a
_diffrn_radiation_wavelength 0.71070
_diffrn_reflns_av_R_equivalents 0.036
_diffrn_reflns_av_sigmaI/netI 0.045
_diffrn_reflns_limit_h_max 11
_diffrn_reflns_limit_h_min -9
_diffrn_reflns_limit_k_max 11
_diffrn_reflns_limit_k_min -11
_diffrn_reflns_limit_l_max 14
_diffrn_reflns_limit_l_min -14
_diffrn_reflns_number 7552
_diffrn_reflns_theta_full 27.5
_diffrn_reflns_theta_max 27.5
_diffrn_reflns_theta_min 2.8
_diffrn_standards_decay_% '< 1'
_diffrn_standards_interval_count 0
_diffrn_standards_number 0
_exptl_absorpt_coefficient_mu 0.960
_exptl_absorpt_correction_T_max 1
_exptl_absorpt_correction_T_min 0.794
_exptl_absorpt_correction_type multi-scan
_exptl_absorpt_process_details '(ABSCOR; Higashi, 1995)'
_exptl_crystal_colour brown-orange
_exptl_crystal_density_diffrn 1.381
_exptl_crystal_density_method 'not measured'
_exptl_crystal_description prism
_exptl_crystal_F_000 364
_exptl_crystal_size_max 0.50
_exptl_crystal_size_mid 0.08
_exptl_crystal_size_min 0.05
_refine_diff_density_max 0.63
_refine_diff_density_min -0.70
_refine_ls_extinction_method none
_refine_ls_goodness_of_fit_ref 1.09
_refine_ls_hydrogen_treatment constr
_refine_ls_matrix_type full
_refine_ls_number_parameters 178
_refine_ls_number_reflns 3810
_refine_ls_number_restraints 0
_refine_ls_restrained_S_all 1.09
_refine_ls_R_factor_all 0.046
_refine_ls_R_factor_gt 0.043
_refine_ls_shift/su_max_lt 0.001
_refine_ls_shift/su_mean 0.000
_refine_ls_structure_factor_coef Fsqd
_refine_ls_weighting_details 'calc w=1/[\s^2^(Fo^2^)+(0.0532P)^2^+0.6278P] where P=(Fo^2^+2Fc^2^)/3'
_refine_ls_weighting_scheme calc
_refine_ls_wR_factor_gt 0.108
_refine_ls_wR_factor_ref 0.111
_reflns_number_gt 3555
_reflns_number_total 3810
_reflns_threshold_expression I>2\s(I)
_cod_data_source_file hb5163.cif
_cod_data_source_block I
_cod_database_code 2223799
_cod_database_fobs_code 2223799

loop_
_symmetry_equiv_pos_as_xyz
'x, y, z'
'-x, -y, -z'

loop_
_atom_site_type_symbol
_atom_site_label
_atom_site_fract_x
_atom_site_fract_y
_atom_site_fract_z
_atom_site_U_iso_or_equiv
_atom_site_adp_type
_atom_site_calc_flag
_atom_site_refinement_flags
_atom_site_occupancy
_atom_site_disorder_assembly
_atom_site_disorder_group
Ni Ni 0.5000 0.5000 0.5000 0.01506(12) Uani d S 1 . .
S S1 0.73976(6) 0.43573(6) 0.58844(5) 0.01900(14) Uani d . 1 . .
S S2 0.46123(7) 0.68201(6) 0.66788(5) 0.01887(14) Uani d . 1 . .
P P1 0.64607(7) 0.57524(7) 0.71650(5) 0.01822(15) Uani d . 1 . .
O O1 0.5953(2) 0.48949(19) 0.84272(15) 0.0223(4) Uani d . 1 . .
O O2 0.7711(2) 0.6930(2) 0.75100(15) 0.0241(4) Uani d . 1 . .
N N1 0.3710(2) 0.3357(2) 0.61516(17) 0.0177(4) Uani d . 1 . .
N N2 0.0259(2) 0.0611(2) 0.95949(18) 0.0230(4) Uani d . 1 . .
C C1 0.6944(3) 0.3733(3) 0.8926(2) 0.0261(5) Uani d . 1 . .
H H1 0.7730 0.3345 0.8257 0.031 Uiso calc R 1 . .
C C2 0.5865(3) 0.2446(3) 0.9442(2) 0.0315(6) Uani d . 1 . .
H H2A 0.5378 0.2009 0.8792 0.047 Uiso calc R 1 . .
H H2B 0.5053 0.2840 1.0061 0.047 Uiso calc R 1 . .
H H2C 0.6464 0.1653 0.9810 0.047 Uiso calc R 1 . .
C C3 0.7778(3) 0.4463(3) 0.9858(2) 0.0305(6) Uani d . 1 . .
H H3A 0.8473 0.5272 0.9464 0.046 Uiso calc R 1 . .
H H3B 0.8393 0.3688 1.0230 0.046 Uiso calc R 1 . .
H H3C 0.7009 0.4903 1.0486 0.046 Uiso calc R 1 . .
C C4 0.8388(3) 0.8094(3) 0.6614(2) 0.0266(5) Uani d . 1 . .
H H4 0.7952 0.7981 0.5840 0.032 Uiso calc R 1 . .
C C5 1.0132(3) 0.7830(3) 0.6398(3) 0.0384(7) Uani d . 1 . .
H H5A 1.0350 0.6822 0.6055 0.058 Uiso calc R 1 . .
H H5B 1.0544 0.7876 0.7168 0.058 Uiso calc R 1 . .
H H5C 1.0634 0.8621 0.5831 0.058 Uiso calc R 1 . .
C C6 0.7934(3) 0.9641(3) 0.7138(3) 0.0380(7) Uani d . 1 . .
H H6A 0.6795 0.9747 0.7249 0.057 Uiso calc R 1 . .
H H6B 0.8410 1.0454 0.6581 0.057 Uiso calc R 1 . .
H H6C 0.8303 0.9718 0.7923 0.057 Uiso calc R 1 . .
C C7 0.4224(3) 0.1924(3) 0.6265(2) 0.0198(4) Uani d . 1 . .
H H7 0.5144 0.1624 0.5755 0.024 Uiso calc R 1 . .
C C8 0.3473(3) 0.0860(3) 0.7094(2) 0.0210(5) Uani d . 1 . .
H H8 0.3865 -0.0153 0.7138 0.025 Uiso calc R 1 . .
C C9 0.2132(3) 0.1289(3) 0.7867(2) 0.0194(4) Uani d . 1 . .
C C10 0.1577(3) 0.2772(3) 0.7726(2) 0.0212(5) Uani d . 1 . .
H H10 0.0653 0.3102 0.8217 0.025 Uiso calc R 1 . .
C C11 0.2384(3) 0.3754(3) 0.6868(2) 0.0208(5) Uani d . 1 . .
H H11 0.1990 0.4758 0.6775 0.025 Uiso calc R 1 . .
C C12 0.1396(3) 0.0206(3) 0.8798(2) 0.0225(5) Uani d . 1 . .
H H12 0.1765 -0.0817 0.8815 0.027 Uiso calc R 1 . .

loop_
_atom_site_aniso_label
_atom_site_aniso_U_11
_atom_site_aniso_U_22
_atom_site_aniso_U_33
_atom_site_aniso_U_12
_atom_site_aniso_U_13
_atom_site_aniso_U_23
Ni 0.0173(2) 0.0127(2) 0.0143(2) 0.00009(15) 0.00006(15) 0.00119(14)
S1 0.0197(3) 0.0198(3) 0.0170(3) 0.0034(2) -0.0009(2) -0.0008(2)
S2 0.0208(3) 0.0174(3) 0.0183(3) 0.0039(2) -0.0023(2) -0.0019(2)
P1 0.0192(3) 0.0193(3) 0.0158(3) 0.0020(2) -0.0015(2) -0.0011(2)
O1 0.0243(8) 0.0249(8) 0.0174(8) 0.0055(7) -0.0025(6) 0.0016(6)
O2 0.0240(9) 0.0279(9) 0.0209(9) -0.0010(7) -0.0045(7) -0.0036(7)
N1 0.0182(9) 0.0170(9) 0.0165(9) -0.0004(7) 0.0013(7) 0.0017(7)
N2 0.0238(10) 0.0212(10) 0.0223(11) -0.0065(8) 0.0006(8) 0.0090(8)
C1 0.0270(12) 0.0323(13) 0.0186(12) 0.0112(10) -0.0032(10) 0.0033(9)
C2 0.0412(15) 0.0265(13) 0.0280(14) 0.0055(11) -0.0096(11) 0.0026(10)
C3 0.0256(13) 0.0412(15) 0.0250(13) 0.0024(11) -0.0059(10) 0.0051(11)
C4 0.0274(12) 0.0259(12) 0.0266(13) -0.0038(10) -0.0034(10) -0.0033(10)
C5 0.0279(14) 0.0344(15) 0.0503(19) -0.0032(12) 0.0044(12) -0.0087(13)
C6 0.0298(14) 0.0289(14) 0.056(2) 0.0019(11) -0.0081(13) -0.0088(13)
C7 0.0222(11) 0.0181(10) 0.0184(11) 0.0002(9) -0.0008(9) 0.0019(8)
C8 0.0240(11) 0.0155(10) 0.0233(12) 0.0003(9) -0.0028(9) 0.0013(8)
C9 0.0193(11) 0.0199(11) 0.0191(11) -0.0027(8) -0.0040(8) 0.0028(8)
C10 0.0198(11) 0.0209(11) 0.0210(12) -0.0004(9) 0.0023(9) 0.0019(9)
C11 0.0209(11) 0.0184(10) 0.0213(12) 0.0023(9) 0.0020(9) 0.0049(8)
C12 0.0229(11) 0.0224(11) 0.0228(12) -0.0046(9) -0.0062(9) 0.0056(9)

loop_
_atom_type_symbol
_atom_type_description
_atom_type_scat_dispersion_real
_atom_type_scat_dispersion_imag
_atom_type_scat_source
C C 0.0033 0.0016 'International Tables Vol C Tables 4.2.6.8 and 6.1.1.4'
H H 0.0000 0.0000 'International Tables Vol C Tables 4.2.6.8 and 6.1.1.4'
N N 0.0061 0.0033 'International Tables Vol C Tables 4.2.6.8 and 6.1.1.4'
Ni Ni 0.3393 1.1124 'International Tables Vol C Tables 4.2.6.8 and 6.1.1.4'
O O 0.0106 0.0060 'International Tables Vol C Tables 4.2.6.8 and 6.1.1.4'
P P 0.1023 0.0942 'International Tables Vol C Tables 4.2.6.8 and 6.1.1.4'
S S 0.1246 0.1234 'International Tables Vol C Tables 4.2.6.8 and 6.1.1.4'

loop_
_geom_angle_atom_site_label_1
_geom_angle_atom_site_label_2
_geom_angle_atom_site_label_3
_geom_angle_site_symmetry_1
_geom_angle_site_symmetry_3
_geom_angle
_geom_angle_publ_flag
N1 Ni S1 . 2_666 89.02(6) ?
N1 Ni S1 2_666 2_666 90.98(6) ?
N1 Ni S1 . . 90.98(6) ?
N1 Ni S1 2_666 . 89.02(6) ?
N1 Ni S2 . 2_666 91.02(6) ?
N1 Ni S2 2_666 2_666 88.98(6) ?
S1 Ni S2 2_666 2_666 82.46(2) ?
S1 Ni S2 . 2_666 97.54(2) ?
N1 Ni S2 . . 88.98(6) ?
N1 Ni S2 2_666 . 91.02(6) ?
S1 Ni S2 2_666 . 97.54(2) ?
S1 Ni S2 . . 82.46(2) y
S1 Ni S1 2_666 . 180.0 n
S2 Ni S2 2_666 . 180.0 n
N1 Ni N1 2_666 . 180.0 n
P1 S1 Ni . . 82.80(3) ?
P1 S2 Ni . . 82.85(3) ?
O1 P1 O2 . . 100.84(10) ?
O1 P1 S2 . . 108.61(7) ?
O2 P1 S2 . . 111.61(7) ?
O1 P1 S1 . . 112.72(7) ?
O2 P1 S1 . . 111.82(7) ?
S2 P1 S1 . . 110.84(4) ?
C1 O1 P1 . . 122.47(15) ?
C4 O2 P1 . . 119.75(15) ?
C7 N1 C11 . . 117.73(19) ?
C7 N1 Ni . . 121.63(15) ?
C11 N1 Ni . . 120.48(15) ?
C12 N2 N2 . 2_557 111.3(2) ?
O1 C1 C2 . . 106.2(2) ?
O1 C1 C3 . . 108.7(2) ?
C2 C1 C3 . . 113.5(2) ?
O1 C1 H1 . . 109.5 ?
C2 C1 H1 . . 109.5 ?
C3 C1 H1 . . 109.5 ?
C1 C2 H2A . . 109.5 ?
C1 C2 H2B . . 109.5 ?
H2A C2 H2B . . 109.5 ?
C1 C2 H2C . . 109.5 ?
H2A C2 H2C . . 109.5 ?
H2B C2 H2C . . 109.5 ?
C1 C3 H3A . . 109.5 ?
C1 C3 H3B . . 109.5 ?
H3A C3 H3B . . 109.5 ?
C1 C3 H3C . . 109.5 ?
H3A C3 H3C . . 109.5 ?
H3B C3 H3C . . 109.5 ?
O2 C4 C5 . . 107.1(2) ?
O2 C4 C6 . . 107.0(2) ?
C5 C4 C6 . . 113.4(2) ?
O2 C4 H4 . . 109.8 ?
C5 C4 H4 . . 109.8 ?
C6 C4 H4 . . 109.8 ?
C4 C5 H5A . . 109.5 ?
C4 C5 H5B . . 109.5 ?
H5A C5 H5B . . 109.5 ?
C4 C5 H5C . . 109.5 ?
H5A C5 H5C . . 109.5 ?
H5B C5 H5C . . 109.5 ?
C4 C6 H6A . . 109.5 ?
C4 C6 H6B . . 109.5 ?
H6A C6 H6B . . 109.5 ?
C4 C6 H6C . . 109.5 ?
H6A C6 H6C . . 109.5 ?
H6B C6 H6C . . 109.5 ?
N1 C7 C8 . . 122.9(2) ?
N1 C7 H7 . . 118.6 ?
C8 C7 H7 . . 118.6 ?
C7 C8 C9 . . 119.4(2) ?
C7 C8 H8 . . 120.3 ?
C9 C8 H8 . . 120.3 ?
C10 C9 C8 . . 117.6(2) ?
C10 C9 C12 . . 122.7(2) ?
C8 C9 C12 . . 119.7(2) ?
C11 C10 C9 . . 119.2(2) ?
C11 C10 H10 . . 120.4 ?
C9 C10 H10 . . 120.4 ?
N1 C11 C10 . . 123.1(2) ?
N1 C11 H11 . . 118.4 ?
C10 C11 H11 . . 118.4 ?
N2 C12 C9 . . 121.1(2) ?
N2 C12 H12 . . 119.4 ?
C9 C12 H12 . . 119.4 ?

loop_
_geom_bond_atom_site_label_1
_geom_bond_atom_site_label_2
_geom_bond_site_symmetry_2
_geom_bond_distance
_geom_bond_publ_flag
Ni S1 . 2.4827(7) y
Ni S2 . 2.4835(7) y
Ni N1 . 2.1051(19) y
Ni N1 2_666 2.1051(19) ?
Ni S1 2_666 2.4827(7) ?
Ni S2 2_666 2.4835(7) ?
S1 P1 . 1.9895(9) ?
S2 P1 . 1.9859(9) ?
P1 O1 . 1.5779(17) ?
P1 O2 . 1.5934(18) ?
O1 C1 . 1.476(3) ?
O2 C4 . 1.464(3) ?
N1 C7 . 1.338(3) ?
N1 C11 . 1.350(3) ?
N2 C12 . 1.283(3) ?
N2 N2 2_557 1.408(4) ?
C1 C2 . 1.510(4) ?
C1 C3 . 1.511(4) ?
C1 H1 . 1.0000 ?
C2 H2A . 0.9800 ?
C2 H2B . 0.9800 ?
C2 H2C . 0.9800 ?
C3 H3A . 0.9800 ?
C3 H3B . 0.9800 ?
C3 H3C . 0.9800 ?
C4 C5 . 1.513(4) ?
C4 C6 . 1.520(4) ?
C4 H4 . 1.0000 ?
C5 H5A . 0.9800 ?
C5 H5B . 0.9800 ?
C5 H5C . 0.9800 ?
C6 H6A . 0.9800 ?
C6 H6B . 0.9800 ?
C6 H6C . 0.9800 ?
C7 C8 . 1.384(3) ?
C7 H7 . 0.9500 ?
C8 C9 . 1.399(3) ?
C8 H8 . 0.9500 ?
C9 C10 . 1.395(3) ?
C9 C12 . 1.459(3) ?
C10 C11 . 1.377(3) ?
C10 H10 . 0.9500 ?
C11 H11 . 0.9500 ?
C12 H12 . 0.9500 ?

loop_
_geom_hbond_atom_site_label_D
_geom_hbond_atom_site_label_H
_geom_hbond_atom_site_label_A
_geom_hbond_site_symmetry_A
_geom_hbond_distance_DH
_geom_hbond_distance_HA
_geom_hbond_distance_DA
_geom_hbond_angle_DHA
_geom_hbond_publ_flag
C8 H8 S2 1_545 0.95 2.77 3.694(3) 164 y

loop_
_geom_torsion_atom_site_label_1
_geom_torsion_atom_site_label_2
_geom_torsion_atom_site_label_3
_geom_torsion_atom_site_label_4
_geom_torsion_site_symmetry_1
_geom_torsion_site_symmetry_2
_geom_torsion_site_symmetry_3
_geom_torsion_site_symmetry_4
_geom_torsion
_geom_torsion_publ_flag
N1 Ni S1 P1 . . . . -82.10(6) ?
N1 Ni S1 P1 2_666 . . . 97.90(6) ?
S2 Ni S1 P1 2_666 . . . -173.26(3) ?
S2 Ni S1 P1 . . . . 6.74(3) ?
N1 Ni S2 P1 . . . . 84.37(6) ?
N1 Ni S2 P1 2_666 . . . -95.63(6) ?
S1 Ni S2 P1 2_666 . . . 173.24(3) ?
S1 Ni S2 P1 . . . . -6.76(3) ?
Ni S2 P1 O1 . . . . -115.40(7) ?
Ni S2 P1 O2 . . . . 134.30(7) ?
Ni S2 P1 S1 . . . . 8.96(3) ?
Ni S1 P1 O1 . . . . 113.02(8) ?
Ni S1 P1 O2 . . . . -134.19(7) ?
Ni S1 P1 S2 . . . . -8.96(3) ?
O2 P1 O1 C1 . . . . -75.87(19) ?
S2 P1 O1 C1 . . . . 166.73(16) ?
S1 P1 O1 C1 . . . . 43.51(19) ?
O1 P1 O2 C4 . . . . -173.76(16) ?
S2 P1 O2 C4 . . . . -58.58(17) ?
S1 P1 O2 C4 . . . . 66.22(17) ?
S1 Ni N1 C7 2_666 . . . 130.48(18) ?
S1 Ni N1 C7 . . . . -49.52(18) ?
S2 Ni N1 C7 2_666 . . . 48.04(18) ?
S2 Ni N1 C7 . . . . -131.96(18) ?
S1 Ni N1 C11 2_666 . . . -54.34(18) ?
S1 Ni N1 C11 . . . . 125.66(18) ?
S2 Ni N1 C11 2_666 . . . -136.78(18) ?
S2 Ni N1 C11 . . . . 43.22(18) ?
P1 O1 C1 C2 . . . . -137.26(18) ?
P1 O1 C1 C3 . . . . 100.3(2) ?
P1 O2 C4 C5 . . . . -119.8(2) ?
P1 O2 C4 C6 . . . . 118.37(19) ?
C11 N1 C7 C8 . . . . -1.3(3) ?
Ni N1 C7 C8 . . . . 174.02(18) ?
N1 C7 C8 C9 . . . . -1.1(4) ?
C7 C8 C9 C10 . . . . 2.6(3) ?
C7 C8 C9 C12 . . . . -175.8(2) ?
C8 C9 C10 C11 . . . . -1.8(3) ?
C12 C9 C10 C11 . . . . 176.6(2) ?
C7 N1 C11 C10 . . . . 2.1(4) ?
Ni N1 C11 C10 . . . . -173.22(18) ?
C9 C10 C11 N1 . . . . -0.6(4) ?
N2 N2 C12 C9 2_557 . . . -179.5(2) ?
C10 C9 C12 N2 . . . . -5.2(4) ?
C8 C9 C12 N2 . . . . 173.1(2) ?
